data_8102320
loop_
_publ_author_name
'Vito Capriati'
'Leonardo Degennaro'
'Saverio Florio'
'Renzo Luisi'
'Corrado Cuocci'
'Gaetano Campi'

_publ_contact_author 'Corrado Cuocci'
_publ_section_title
;
 Crystal structure of
 (+)-(2S,3S,1'S)-2-ethyl-N-(1-hydroxymethyl-2-methylpropyl)-2-methyl-3-phenyl-3-phenylamino
 propanamide, C23H32N2O2
;
_journal_issue 4
_journal_name_full 'Zeitschrift f\"ur Kristallographie - New Crystal Structures'
_journal_page_first 481
_journal_volume 223
_journal_year 2008
_chemical_formula_moiety 'C23 H32 N2 O2'
_chemical_formula_sum 'C23 H32 N2 O2'
_chemical_formula_weight 368.51
_chemical_melting_point 382.1(10)
_chemical_name_systematic
;
      (+)-(2S,3S,1'S)-2-ethyl-N-(1-hydroxymethyl-2-methylpropyl)-2-methyl-3-
      phenyl-3-phenylamino propanamide 
;
_space_group_IT_number 19
_symmetry_cell_setting orthorhombic
_symmetry_space_group_name_Hall 'P 2ac 2ab'
_symmetry_space_group_name_H-M 'P 21 21 21'
_atom_sites_solution_hydrogens geom
_atom_sites_solution_primary direct
_atom_sites_solution_secondary difmap
_audit_creation_method SHELXL-97
_cell_angle_alpha 90.00
_cell_angle_beta 90.00
_cell_angle_gamma 90.00
_cell_formula_units_Z 4
_cell_length_a 6.587
_cell_length_b 13.118
_cell_length_c 25.322
_cell_measurement_temperature 293(2)
_cell_volume 2188.030
_computing_cell_refinement 'DIRAX [9]'
_computing_data_collection 'COLLECT [8]'
_computing_data_reduction 'EVAL [8]'
_computing_molecular_graphics 'Diamond Version 3.0 [6]'
_computing_publication_material 'SHELXL-97 [4]'
_computing_structure_refinement 'SHELXL-97 [4]'
_computing_structure_solution 'SIR2004 [3]'
_diffrn_ambient_temperature 293(2)
_diffrn_measured_fraction_theta_full 0.980
_diffrn_measured_fraction_theta_max 0.980
_diffrn_measurement_device_type 'Nonius KappaCCD'
_diffrn_measurement_method '\f scans and \w scans'
_diffrn_radiation_monochromator graphite
_diffrn_radiation_source 'fine-focus sealed tube'
_diffrn_radiation_type MoK\a
_diffrn_radiation_wavelength 0.71073
_diffrn_reflns_av_R_equivalents 0.1144
_diffrn_reflns_av_sigmaI/netI 0.1009
_diffrn_reflns_limit_h_max 8
_diffrn_reflns_limit_h_min -8
_diffrn_reflns_limit_k_max 15
_diffrn_reflns_limit_k_min -14
_diffrn_reflns_limit_l_max 30
_diffrn_reflns_limit_l_min -30
_diffrn_reflns_number 17724
_diffrn_reflns_theta_full 25.70
_diffrn_reflns_theta_max 25.70
_diffrn_reflns_theta_min 5.01
_exptl_absorpt_coefficient_mu 0.071
_exptl_absorpt_correction_type empirical
_exptl_absorpt_process_details 'SADABS [7]'
_exptl_crystal_density_diffrn 1.119
_exptl_crystal_density_method 'not measured'
_exptl_crystal_F_000 800
_refine_diff_density_max 0.198
_refine_diff_density_min -0.214
_refine_diff_density_rms 0.046
_refine_ls_abs_structure_details 'Flack H D (1983), Acta Cryst. A39, 876-881'
_refine_ls_abs_structure_Flack 0(3)
_refine_ls_extinction_coef 0.061(10)
_refine_ls_extinction_expression Fc^*^=kFc[1+0.001xFc^2^\l^3^/sin(2\q)]^-1/4^
_refine_ls_extinction_method SHELXL
_refine_ls_goodness_of_fit_ref 1.036
_refine_ls_hydrogen_treatment mixed
_refine_ls_matrix_type full
_refine_ls_number_parameters 246
_refine_ls_number_reflns 4055
_refine_ls_number_restraints 0
_refine_ls_restrained_S_all 1.036
_refine_ls_R_factor_all 0.1442
_refine_ls_R_factor_gt 0.0775
_refine_ls_shift/su_max 0.000
_refine_ls_shift/su_mean 0.000
_refine_ls_structure_factor_coef Fsqd
_refine_ls_weighting_details 'calc w=1/[\s^2^(Fo^2^)+(0.1102P)^2^+0.0811P] where P=(Fo^2^+2Fc^2^)/3'
_refine_ls_weighting_scheme calc
_refine_ls_wR_factor_gt 0.1807
_refine_ls_wR_factor_ref 0.2171
_reflns_number_gt 2257
_reflns_number_total 4055
_reflns_threshold_expression >2sigma(I)
_cod_data_source_file 1267-2348.cff
_cod_data_source_block dx153bis
_cod_depositor_comments
;
The following automatic conversions were performed:
'_symmetry_cell_setting' value 'Orthorhombic' changed to 'orthorhombic'
according to '/home/saulius/struct/CIF-dictionaries/cif_core.dic'
dictionary named 'cif_core.dic' version 2.4.1 from 2010-06-29.

Automatic conversion script
Id: cif_fix_enum 1555 2011-01-17 13:19:09Z saulius 

The following automatic conversions were performed:

'_chemical_melting_point' value '108-110\%C' was changed to
'382.1(10)' - it was converted from degrees Celsius(C) to Kelvins(K),
the average value was taken and precision was estimated.

Automatic conversion script
Id: cif_fix_values 1569 2011-02-09 13:29:24Z adriana 
;
_cod_original_cell_volume 2188.0
_cod_original_sg_symbol_H-M ' P 21 21 21'
_cod_database_code 8102320

loop_
_symmetry_equiv_pos_as_xyz
'x, y, z'
'-x+1/2, -y, z+1/2'
'x+1/2, -y+1/2, -z'
'-x, y+1/2, -z+1/2'

loop_
_atom_site_label
_atom_site_type_symbol
_atom_site_fract_x
_atom_site_fract_y
_atom_site_fract_z
_atom_site_U_iso_or_equiv
_atom_site_adp_type
_atom_site_occupancy
_atom_site_symmetry_multiplicity
_atom_site_calc_flag
_atom_site_refinement_flags
_atom_site_disorder_assembly
_atom_site_disorder_group
O1 O 0.4498(4) 0.3574(2) 0.26019(11) 0.0647(8) Uani 1 1 d . . .
N2 N 0.7895(5) 0.3279(3) 0.16694(13) 0.0637(9) Uani 1 1 d . . .
HN2 H 0.8809 0.3041 0.1878 0.076 Uiso 1 1 calc R . .
O2 O 1.0431(4) 0.3780(3) 0.26916(14) 0.0936(11) Uani 1 1 d . . .
H2B H 1.1617 0.3630 0.2631 0.140 Uiso 1 1 calc R . .
N1 N 0.7109(4) 0.2729(3) 0.29628(12) 0.0622(9) Uani 1 1 d . . .
HN1 H 0.7666 0.2140 0.2998 0.075 Uiso 1 1 calc R . .
C8 C 0.5608(5) 0.2078(3) 0.21313(14) 0.0547(10) Uani 1 1 d . . .
C10 C 0.2874(6) 0.1038(4) 0.26224(18) 0.0777(13) Uani 1 1 d . . .
H10A H 0.1528 0.0767 0.2585 0.117 Uiso 1 1 calc R . .
H10B H 0.2913 0.1495 0.2918 0.117 Uiso 1 1 calc R . .
H10C H 0.3815 0.0490 0.2679 0.117 Uiso 1 1 calc R . .
C11 C 0.7197(6) 0.1218(3) 0.21660(17) 0.0674(11) Uani 1 1 d . . .
H11A H 0.7052 0.0772 0.1867 0.101 Uiso 1 1 calc R . .
H11B H 0.6992 0.0837 0.2485 0.101 Uiso 1 1 calc R . .
H11C H 0.8535 0.1508 0.2167 0.101 Uiso 1 1 calc R . .
C7 C 0.5954(5) 0.2753(3) 0.16289(15) 0.0591(10) Uani 1 1 d . . .
H7 H 0.4893 0.3276 0.1628 0.071 Uiso 1 1 calc R . .
C9 C 0.3453(5) 0.1612(3) 0.21227(16) 0.0618(11) Uani 1 1 d . . .
H9A H 0.2478 0.2155 0.2066 0.074 Uiso 1 1 calc R . .
H9B H 0.3355 0.1148 0.1825 0.074 Uiso 1 1 calc R . .
C12 C 0.5689(5) 0.2841(3) 0.25872(14) 0.0542(10) Uani 1 1 d . . .
C1 C 0.3986(6) 0.2190(4) 0.08231(18) 0.0752(13) Uani 1 1 d . . .
H1 H 0.2868 0.2539 0.0955 0.090 Uiso 1 1 calc R . .
C19 C 1.0193(6) 0.4617(4) 0.14347(19) 0.0753(13) Uani 1 1 d . . .
H19 H 1.1159 0.4332 0.1658 0.090 Uiso 1 1 calc R . .
C23 C 0.6905(7) 0.4588(4) 0.10341(18) 0.0764(13) Uani 1 1 d . . .
H23 H 0.5649 0.4279 0.0984 0.092 Uiso 1 1 calc R . .
C17 C 1.0041(6) 0.3677(4) 0.3236(2) 0.0805(13) Uani 1 1 d . . .
H17A H 1.0514 0.4277 0.3423 0.097 Uiso 1 1 calc R . .
H17B H 1.0755 0.3088 0.3374 0.097 Uiso 1 1 calc R . .
C13 C 0.7769(5) 0.3549(3) 0.33163(16) 0.0652(11) Uani 1 1 d . . .
H13 H 0.7092 0.4182 0.3209 0.078 Uiso 1 1 calc R . .
C5 C 0.7424(7) 0.1658(4) 0.08892(17) 0.0772(12) Uani 1 1 d . . .
H5 H 0.8656 0.1645 0.1068 0.093 Uiso 1 1 calc R . .
C4 C 0.7258(9) 0.1156(4) 0.0410(2) 0.0932(15) Uani 1 1 d . . .
H4 H 0.8367 0.0808 0.0272 0.112 Uiso 1 1 calc R . .
C6 C 0.5793(6) 0.2182(3) 0.11089(15) 0.0636(11) Uani 1 1 d . . .
C3 C 0.5450(11) 0.1173(4) 0.0140(2) 0.0989(17) Uani 1 1 d . . .
H3 H 0.5336 0.0836 -0.0182 0.119 Uiso 1 1 calc R . .
C18 C 0.8310(6) 0.4152(3) 0.13809(17) 0.0634(11) Uani 1 1 d . . .
C20 C 1.0646(9) 0.5494(4) 0.1161(2) 0.0920(16) Uani 1 1 d . . .
H20 H 1.1918 0.5792 0.1200 0.110 Uiso 1 1 calc R . .
C22 C 0.7375(9) 0.5480(4) 0.0765(2) 0.0935(15) Uani 1 1 d . . .
H22 H 0.6421 0.5768 0.0539 0.112 Uiso 1 1 calc R . .
C14 C 0.7217(7) 0.3327(4) 0.38867(18) 0.0780(13) Uani 1 1 d . . .
H14 H 0.7820 0.2669 0.3982 0.094 Uiso 1 1 calc R . .
C2 C 0.3832(9) 0.1681(5) 0.0340(2) 0.0928(16) Uani 1 1 d . . .
H2 H 0.2612 0.1691 0.0156 0.111 Uiso 1 1 calc R . .
C15 C 0.4915(7) 0.3243(6) 0.3966(2) 0.123(2) Uani 1 1 d . . .
H15A H 0.4630 0.3098 0.4330 0.185 Uiso 1 1 calc R . .
H15B H 0.4392 0.2702 0.3749 0.185 Uiso 1 1 calc R . .
H15C H 0.4282 0.3874 0.3868 0.185 Uiso 1 1 calc R . .
C16 C 0.8055(10) 0.4124(6) 0.4261(2) 0.134(2) Uani 1 1 d . . .
H16A H 0.7690 0.3951 0.4617 0.201 Uiso 1 1 calc R . .
H16B H 0.7498 0.4779 0.4173 0.201 Uiso 1 1 calc R . .
H16C H 0.9506 0.4147 0.4230 0.201 Uiso 1 1 calc R . .
C21 C 0.9228(11) 0.5940(4) 0.0828(2) 0.1006(17) Uani 1 1 d . . .
H21 H 0.9530 0.6542 0.0650 0.121 Uiso 1 1 calc R . .

loop_
_atom_site_aniso_label
_atom_site_aniso_U_11
_atom_site_aniso_U_22
_atom_site_aniso_U_33
_atom_site_aniso_U_23
_atom_site_aniso_U_13
_atom_site_aniso_U_12
O1 0.0493(14) 0.0548(17) 0.0899(19) -0.0078(15) -0.0051(12) 0.0088(13)
N2 0.0564(18) 0.056(2) 0.079(2) 0.0065(19) -0.0009(15) -0.0097(15)
O2 0.0519(16) 0.119(3) 0.110(3) -0.001(2) 0.0044(15) -0.0020(17)
N1 0.0552(18) 0.052(2) 0.079(2) -0.0017(18) -0.0139(16) 0.0047(15)
C8 0.052(2) 0.041(2) 0.071(2) 0.001(2) -0.0015(17) -0.0012(17)
C10 0.062(2) 0.072(3) 0.100(3) 0.012(3) 0.002(2) -0.016(2)
C11 0.068(2) 0.048(2) 0.086(3) -0.003(2) -0.001(2) 0.0040(19)
C7 0.051(2) 0.052(2) 0.074(3) 0.004(2) -0.0023(17) -0.0015(18)
C9 0.054(2) 0.054(2) 0.077(3) 0.001(2) -0.0028(17) -0.0085(18)
C12 0.0481(19) 0.047(2) 0.068(2) 0.005(2) 0.0043(18) -0.0063(19)
C1 0.073(3) 0.071(3) 0.082(3) 0.009(3) -0.014(2) -0.014(2)
C19 0.076(3) 0.060(3) 0.090(3) -0.006(3) 0.012(2) -0.018(2)
C23 0.087(3) 0.055(3) 0.087(3) 0.001(3) 0.008(2) -0.008(2)
C17 0.063(3) 0.090(4) 0.089(3) -0.006(3) -0.007(2) -0.009(2)
C13 0.056(2) 0.058(3) 0.082(3) -0.006(2) -0.0092(19) 0.001(2)
C5 0.082(3) 0.070(3) 0.080(3) -0.001(3) 0.008(2) -0.001(2)
C4 0.116(4) 0.078(4) 0.086(3) -0.012(3) 0.015(3) 0.006(3)
C6 0.071(2) 0.052(2) 0.068(3) 0.004(2) -0.003(2) -0.006(2)
C3 0.135(5) 0.076(4) 0.086(3) -0.008(3) -0.012(4) -0.026(4)
C18 0.069(2) 0.053(3) 0.068(3) -0.010(2) 0.010(2) -0.005(2)
C20 0.097(3) 0.070(4) 0.109(4) -0.013(3) 0.023(3) -0.034(3)
C22 0.121(4) 0.067(3) 0.092(3) 0.006(3) 0.004(3) -0.006(3)
C14 0.076(3) 0.071(3) 0.086(3) -0.013(3) -0.012(2) 0.011(2)
C2 0.100(4) 0.086(4) 0.093(4) 0.002(3) -0.024(3) -0.022(3)
C15 0.085(4) 0.183(7) 0.102(4) -0.005(4) 0.014(3) -0.017(4)
C16 0.144(5) 0.148(6) 0.110(4) -0.046(5) 0.005(4) -0.015(5)
C21 0.142(5) 0.063(3) 0.098(4) 0.007(3) 0.023(4) -0.031(4)

loop_
_atom_type_symbol
_atom_type_description
_atom_type_scat_dispersion_real
_atom_type_scat_dispersion_imag
_atom_type_scat_source
C C 0.0033 0.0016 'International Tables Vol C Tables 4.2.6.8 and 6.1.1.4'
H H 0.0000 0.0000 'International Tables Vol C Tables 4.2.6.8 and 6.1.1.4'
N N 0.0061 0.0033 'International Tables Vol C Tables 4.2.6.8 and 6.1.1.4'
O O 0.0106 0.0060 'International Tables Vol C Tables 4.2.6.8 and 6.1.1.4'

loop_
_geom_angle_atom_site_label_1
_geom_angle_atom_site_label_2
_geom_angle_atom_site_label_3
_geom_angle
_geom_angle_site_symmetry_1
_geom_angle_site_symmetry_3
_geom_angle_publ_flag
C18 N2 C7 121.9(3) . . ?
C12 N1 C13 124.0(3) . . ?
C12 C8 C11 114.4(3) . . ?
C12 C8 C9 107.5(3) . . ?
C11 C8 C9 109.6(3) . . ?
C12 C8 C7 103.7(3) . . ?
C11 C8 C7 111.2(3) . . ?
C9 C8 C7 110.2(3) . . ?
N2 C7 C6 110.9(3) . . ?
N2 C7 C8 109.8(3) . . ?
C6 C7 C8 114.5(3) . . ?
C10 C9 C8 114.5(3) . . ?
O1 C12 N1 120.3(3) . . ?
O1 C12 C8 120.5(3) . . ?
N1 C12 C8 119.2(3) . . ?
C6 C1 C2 120.9(5) . . ?
C20 C19 C18 120.8(5) . . ?
C22 C23 C18 120.4(5) . . ?
O2 C17 C13 108.8(3) . . ?
N1 C13 C14 111.7(4) . . ?
N1 C13 C17 106.9(3) . . ?
C14 C13 C17 112.6(4) . . ?
C4 C5 C6 121.6(5) . . ?
C3 C4 C5 119.8(5) . . ?
C5 C6 C1 117.1(4) . . ?
C5 C6 C7 122.4(4) . . ?
C1 C6 C7 120.5(4) . . ?
C2 C3 C4 120.1(5) . . ?
N2 C18 C19 119.2(4) . . ?
N2 C18 C23 122.6(4) . . ?
C19 C18 C23 118.2(4) . . ?
C19 C20 C21 120.8(5) . . ?
C21 C22 C23 120.8(5) . . ?
C16 C14 C13 112.1(5) . . ?
C16 C14 C15 109.2(5) . . ?
C13 C14 C15 112.0(4) . . ?
C3 C2 C1 120.4(5) . . ?
C22 C21 C20 119.0(5) . . ?

loop_
_geom_bond_atom_site_label_1
_geom_bond_atom_site_label_2
_geom_bond_distance
_geom_bond_site_symmetry_2
_geom_bond_publ_flag
O1 C12 1.240(4) . ?
N2 C18 1.386(5) . ?
N2 C7 1.456(5) . ?
O2 C17 1.408(6) . ?
N1 C12 1.342(5) . ?
N1 C13 1.465(5) . ?
C8 C12 1.530(5) . ?
C8 C11 1.541(5) . ?
C8 C9 1.546(5) . ?
C8 C7 1.567(5) . ?
C10 C9 1.521(6) . ?
C7 C6 1.518(6) . ?
C1 C6 1.393(6) . ?
C1 C2 1.396(7) . ?
C19 C20 1.377(7) . ?
C19 C18 1.389(6) . ?
C23 C22 1.389(7) . ?
C23 C18 1.398(6) . ?
C17 C13 1.520(5) . ?
C13 C14 1.518(6) . ?
C5 C4 1.384(7) . ?
C5 C6 1.391(6) . ?
C4 C3 1.375(7) . ?
C3 C2 1.356(8) . ?
C20 C21 1.388(8) . ?
C22 C21 1.371(8) . ?
C14 C16 1.516(7) . ?
C14 C15 1.533(6) . ?

loop_
_cod_related_entry_id
_cod_related_entry_database
_cod_related_entry_code
1 ChemSpider 30653945
